data_4321687
loop_
_publ_author_name
'John R. Hagadorn'
'Lawrence Que,'
'William B. Tolman'

_publ_section_title
;
 N-Donor Effects on Carboxylate Binding in Mononuclear Iron(II) Complexes
 of a Sterically Hindered Benzoate Ligand
;
_journal_name_full 'Inorganic Chemistry'
_journal_page_first 6086
_journal_page_last 6090
_journal_paper_doi 10.1021/ic000531o
_journal_volume 39
_journal_year 2000
_chemical_formula_sum 'C59.5 H70 Fe N2 O4'
_chemical_formula_weight 933.03
_chemical_name_common L2Fe(TMEDA)0.5(toluene)
_chemical_name_systematic
;

 ?

;
_space_group_IT_number 2
_symmetry_cell_setting triclinic
_symmetry_space_group_name_Hall '-P 1'
_symmetry_space_group_name_H-M 'P -1'
_atom_sites_solution_hydrogens geom
_atom_sites_solution_primary direct
_atom_sites_solution_secondary difmap
_audit_creation_method SHELXL-97
_cell_angle_alpha 93.51
_cell_angle_beta 99.0430(10)
_cell_angle_gamma 115.0360(10)
_cell_formula_units_Z 2
_cell_length_a 13.20570(10)
_cell_length_b 14.4476(2)
_cell_length_c 15.63760(10)
_cell_measurement_reflns_used 8192
_cell_measurement_temperature 173(2)
_cell_measurement_theta_max 25.13
_cell_measurement_theta_min 1
_cell_volume 2642.24(5)
_computing_cell_refinement 'SAINT, Bruker'
_computing_data_collection 'SMART, Bruker'
_computing_data_reduction 'SAINT, Bruker'
_computing_molecular_graphics 'SHELXTL, Bruker'
_computing_structure_refinement 'SHELXL-97 (Sheldrick, 1997)'
_computing_structure_solution 'SHELXS-97 (Sheldrick, 1990)'
_diffrn_ambient_temperature 173(2)
_diffrn_measured_fraction_theta_full 0.968
_diffrn_measured_fraction_theta_max 0.968
_diffrn_radiation_monochromator graphite
_diffrn_radiation_source 'fine-focus sealed tube'
_diffrn_radiation_type MoK\a
_diffrn_radiation_wavelength 0.71073
_diffrn_reflns_av_R_equivalents 0.0317
_diffrn_reflns_av_sigmaI/netI 0.0524
_diffrn_reflns_limit_h_max 15
_diffrn_reflns_limit_h_min -14
_diffrn_reflns_limit_k_max 16
_diffrn_reflns_limit_k_min -17
_diffrn_reflns_limit_l_max 18
_diffrn_reflns_limit_l_min -18
_diffrn_reflns_number 18881
_diffrn_reflns_theta_full 25.13
_diffrn_reflns_theta_max 25.13
_diffrn_reflns_theta_min 1.33
_exptl_absorpt_coefficient_mu 0.332
_exptl_absorpt_correction_T_max 1.000
_exptl_absorpt_correction_T_min 0.878
_exptl_absorpt_correction_type multi-scan
_exptl_crystal_colour colorless
_exptl_crystal_density_diffrn 1.173
_exptl_crystal_density_method 'not measured'
_exptl_crystal_description block
_exptl_crystal_F_000 998
_exptl_crystal_size_max 0.40
_exptl_crystal_size_mid 0.35
_exptl_crystal_size_min 0.30
_refine_diff_density_max 0.342
_refine_diff_density_min -0.328
_refine_diff_density_rms 0.049
_refine_ls_extinction_method none
_refine_ls_goodness_of_fit_ref 1.028
_refine_ls_hydrogen_treatment mixed
_refine_ls_matrix_type full
_refine_ls_number_parameters 583
_refine_ls_number_reflns 9150
_refine_ls_number_restraints 0
_refine_ls_restrained_S_all 1.028
_refine_ls_R_factor_all 0.0717
_refine_ls_R_factor_gt 0.0510
_refine_ls_shift/su_max 0.009
_refine_ls_shift/su_mean 0.000
_refine_ls_structure_factor_coef Fsqd
_refine_ls_weighting_details 'calc w=1/[\s^2^(Fo^2^)+(0.0379P)^2^+2.0452P] where P=(Fo^2^+2Fc^2^)/3'
_refine_ls_weighting_scheme calc
_refine_ls_wR_factor_gt 0.1072
_refine_ls_wR_factor_ref 0.1170
_reflns_number_gt 7010
_reflns_number_total 9150
_reflns_threshold_expression >2sigma(I)
_cod_data_source_file ic000531o_1.cif
_cod_data_source_block 98117p
_cod_original_cell_volume 2642.26(4)
_cod_original_formula_sum 'C59.50 H70 Fe N2 O4'
_cod_database_code 4321687

loop_
_symmetry_equiv_pos_as_xyz
'x, y, z'
'-x, -y, -z'

loop_
_atom_site_label
_atom_site_type_symbol
_atom_site_fract_x
_atom_site_fract_y
_atom_site_fract_z
_atom_site_U_iso_or_equiv
_atom_site_adp_type
_atom_site_occupancy
_atom_site_symmetry_multiplicity
_atom_site_calc_flag
_atom_site_refinement_flags
_atom_site_disorder_assembly
_atom_site_disorder_group
Fe1 Fe 0.46591(3) 0.18895(3) 0.32859(2) 0.03020(11) Uani 1 1 d . . .
O1 O 0.4869(2) 0.26843(16) 0.21449(14) 0.0586(6) Uani 1 1 d . . .
O2 O 0.4600(2) 0.33385(16) 0.33062(13) 0.0547(6) Uani 1 1 d . . .
O3 O 0.47176(16) 0.07043(13) 0.27069(11) 0.0380(4) Uani 1 1 d . . .
O4 O 0.47130(18) -0.05409(15) 0.34859(12) 0.0462(5) Uani 1 1 d . . .
N1 N 0.33095(19) 0.11697(17) 0.40225(14) 0.0374(5) Uani 1 1 d . . .
N2 N 0.57567(19) 0.23309(17) 0.45896(14) 0.0364(5) Uani 1 1 d . . .
C1 C 0.4755(2) 0.33872(19) 0.25375(17) 0.0299(6) Uani 1 1 d . . .
C2 C 0.4785(2) 0.42990(19) 0.21099(16) 0.0297(6) Uani 1 1 d . . .
C3 C 0.5834(2) 0.51443(19) 0.21244(16) 0.0315(6) Uani 1 1 d . . .
C4 C 0.5832(2) 0.5974(2) 0.17271(18) 0.0394(7) Uani 1 1 d . . .
H4A H 0.6537 0.6554 0.1737 0.047 Uiso 1 1 calc R . .
C5 C 0.4833(3) 0.5977(2) 0.1318(2) 0.0471(8) Uani 1 1 d . . .
H5A H 0.4849 0.6554 0.1049 0.057 Uiso 1 1 calc R . .
C6 C 0.3802(3) 0.5136(2) 0.13024(18) 0.0407(7) Uani 1 1 d . . .
H6A H 0.3113 0.5139 0.1019 0.049 Uiso 1 1 calc R . .
C7 C 0.3760(2) 0.42858(19) 0.16946(16) 0.0315(6) Uani 1 1 d . . .
C8 C 0.6931(2) 0.51443(18) 0.25491(17) 0.0314(6) Uani 1 1 d . . .
C9 C 0.7392(2) 0.55346(19) 0.34372(17) 0.0374(6) Uani 1 1 d . . .
C10 C 0.8416(2) 0.5529(2) 0.38048(19) 0.0428(7) Uani 1 1 d . . .
H10A H 0.8728 0.5788 0.4408 0.051 Uiso 1 1 calc R . .
C11 C 0.8997(2) 0.5163(2) 0.3330(2) 0.0438(7) Uani 1 1 d . . .
C12 C 0.8532(2) 0.4789(2) 0.24497(19) 0.0412(7) Uani 1 1 d . . .
H12A H 0.8925 0.4539 0.2111 0.049 Uiso 1 1 calc R . .
C13 C 0.7505(2) 0.4772(2) 0.20497(17) 0.0355(6) Uani 1 1 d . . .
C14 C 0.6779(3) 0.5940(2) 0.39841(19) 0.0506(8) Uani 1 1 d . . .
H14A H 0.6014 0.5394 0.3972 0.076 Uiso 1 1 calc R . .
H14B H 0.6716 0.6530 0.3746 0.076 Uiso 1 1 calc R . .
H14C H 0.7210 0.6159 0.4589 0.076 Uiso 1 1 calc R . .
C15 C 1.0115(3) 0.5167(3) 0.3747(2) 0.0617(9) Uani 1 1 d . . .
H15A H 1.0468 0.5004 0.3290 0.093 Uiso 1 1 calc R . .
H15B H 0.9971 0.4648 0.4146 0.093 Uiso 1 1 calc R . .
H15C H 1.0629 0.5851 0.4074 0.093 Uiso 1 1 calc R . .
C16 C 0.7023(3) 0.4349(2) 0.10930(18) 0.0503(8) Uani 1 1 d . . .
H16A H 0.6934 0.4885 0.0778 0.075 Uiso 1 1 calc R . .
H16B H 0.6278 0.3754 0.1029 0.075 Uiso 1 1 calc R . .
H16C H 0.7544 0.4134 0.0851 0.075 Uiso 1 1 calc R . .
C17 C 0.2653(2) 0.33630(19) 0.16452(16) 0.0307(6) Uani 1 1 d . . .
C18 C 0.2234(2) 0.2577(2) 0.09326(17) 0.0355(6) Uani 1 1 d . . .
C19 C 0.1204(2) 0.1722(2) 0.08939(18) 0.0386(7) Uani 1 1 d . . .
H19A H 0.0919 0.1189 0.0410 0.046 Uiso 1 1 calc R . .
C20 C 0.0580(2) 0.1627(2) 0.15437(18) 0.0390(7) Uani 1 1 d . . .
C21 C 0.1005(2) 0.2408(2) 0.22431(18) 0.0375(6) Uani 1 1 d . . .
H21A H 0.0583 0.2347 0.2693 0.045 Uiso 1 1 calc R . .
C22 C 0.2031(2) 0.3281(2) 0.23105(17) 0.0338(6) Uani 1 1 d . . .
C23 C 0.2904(3) 0.2653(2) 0.02193(19) 0.0505(8) Uani 1 1 d . . .
H23A H 0.3646 0.2680 0.0469 0.076 Uiso 1 1 calc R . .
H23B H 0.3020 0.3280 -0.0042 0.076 Uiso 1 1 calc R . .
H23C H 0.2480 0.2048 -0.0231 0.076 Uiso 1 1 calc R . .
C24 C -0.0548(3) 0.0690(3) 0.1485(2) 0.0587(9) Uani 1 1 d . . .
H24A H -0.0620 0.0146 0.1040 0.088 Uiso 1 1 calc R . .
H24B H -0.1176 0.0879 0.1323 0.088 Uiso 1 1 calc R . .
H24C H -0.0577 0.0439 0.2053 0.088 Uiso 1 1 calc R . .
C25 C 0.2463(3) 0.4123(2) 0.30817(18) 0.0445(7) Uani 1 1 d . . .
H25A H 0.2570 0.4778 0.2872 0.067 Uiso 1 1 calc R . .
H25B H 0.3193 0.4191 0.3410 0.067 Uiso 1 1 calc R . .
H25C H 0.1906 0.3948 0.3464 0.067 Uiso 1 1 calc R . .
C26 C 0.4755(2) -0.01539(19) 0.28082(17) 0.0301(6) Uani 1 1 d . . .
C27 C 0.4828(2) -0.06969(17) 0.19819(15) 0.0252(5) Uani 1 1 d . . .
C28 C 0.5894(2) -0.05046(18) 0.17990(16) 0.0275(5) Uani 1 1 d . . .
C29 C 0.5954(2) -0.09638(19) 0.10144(16) 0.0308(6) Uani 1 1 d . . .
H29A H 0.6678 -0.0839 0.0887 0.037 Uiso 1 1 calc R . .
C30 C 0.4971(2) -0.16013(19) 0.04171(17) 0.0342(6) Uani 1 1 d . . .
H30A H 0.5018 -0.1900 -0.0125 0.041 Uiso 1 1 calc R . .
C31 C 0.3918(2) -0.18023(19) 0.06119(17) 0.0322(6) Uani 1 1 d . . .
H31A H 0.3242 -0.2251 0.0205 0.039 Uiso 1 1 calc R . .
C32 C 0.3833(2) -0.13591(18) 0.13926(16) 0.0290(6) Uani 1 1 d . . .
C33 C 0.6949(2) 0.01810(18) 0.24588(16) 0.0284(6) Uani 1 1 d . . .
C34 C 0.7425(2) 0.1257(2) 0.24897(17) 0.0340(6) Uani 1 1 d . . .
C35 C 0.8355(2) 0.1864(2) 0.31512(19) 0.0428(7) Uani 1 1 d . . .
H35A H 0.8673 0.2593 0.3179 0.051 Uiso 1 1 calc R . .
C36 C 0.8833(2) 0.1447(2) 0.37689(19) 0.0435(7) Uani 1 1 d . . .
C37 C 0.8384(2) 0.0377(2) 0.37100(18) 0.0399(7) Uani 1 1 d . . .
H37A H 0.8722 0.0079 0.4120 0.048 Uiso 1 1 calc R . .
C38 C 0.7450(2) -0.0262(2) 0.30603(16) 0.0317(6) Uani 1 1 d . . .
C39 C 0.6961(3) 0.1755(2) 0.1815(2) 0.0451(7) Uani 1 1 d . . .
H39A H 0.6135 0.1489 0.1769 0.068 Uiso 1 1 calc R . .
H39B H 0.7120 0.1595 0.1247 0.068 Uiso 1 1 calc R . .
H39C H 0.7327 0.2504 0.1990 0.068 Uiso 1 1 calc R . .
C40 C 0.9813(3) 0.2132(3) 0.4503(2) 0.0662(10) Uani 1 1 d . . .
H40A H 1.0168 0.1723 0.4783 0.099 Uiso 1 1 calc R . .
H40B H 0.9528 0.2427 0.4935 0.099 Uiso 1 1 calc R . .
H40C H 1.0380 0.2690 0.4266 0.099 Uiso 1 1 calc R . .
C41 C 0.6984(3) -0.1418(2) 0.30052(19) 0.0422(7) Uani 1 1 d . . .
H41A H 0.7036 -0.1706 0.2439 0.063 Uiso 1 1 calc R . .
H41B H 0.6184 -0.1710 0.3064 0.063 Uiso 1 1 calc R . .
H41C H 0.7429 -0.1589 0.3477 0.063 Uiso 1 1 calc R . .
C42 C 0.2691(2) -0.15593(19) 0.15970(17) 0.0325(6) Uani 1 1 d . . .
C43 C 0.2178(2) -0.2338(2) 0.2097(2) 0.0435(7) Uani 1 1 d . . .
C44 C 0.1119(3) -0.2516(2) 0.2271(2) 0.0569(9) Uani 1 1 d . . .
H44A H 0.0778 -0.3035 0.2619 0.068 Uiso 1 1 calc R . .
C45 C 0.0543(3) -0.1961(2) 0.1956(2) 0.0548(9) Uani 1 1 d . . .
C46 C 0.1064(2) -0.1194(2) 0.1462(2) 0.0468(8) Uani 1 1 d . . .
H46A H 0.0679 -0.0807 0.1240 0.056 Uiso 1 1 calc R . .
C47 C 0.2132(2) -0.0977(2) 0.12821(18) 0.0368(6) Uani 1 1 d . . .
C48 C 0.2769(3) -0.2980(2) 0.2434(2) 0.0578(9) Uani 1 1 d . . .
H48A H 0.3525 -0.2525 0.2787 0.087 Uiso 1 1 calc R . .
H48B H 0.2852 -0.3373 0.1939 0.087 Uiso 1 1 calc R . .
H48C H 0.2313 -0.3457 0.2795 0.087 Uiso 1 1 calc R . .
C49 C -0.0622(3) -0.2176(3) 0.2152(3) 0.0865(14) Uani 1 1 d . . .
H49A H -0.1204 -0.2484 0.1613 0.130 Uiso 1 1 calc R . .
H49B H -0.0616 -0.1528 0.2385 0.130 Uiso 1 1 calc R . .
H49C H -0.0796 -0.2655 0.2585 0.130 Uiso 1 1 calc R . .
C50 C 0.2686(3) -0.0115(2) 0.0766(2) 0.0501(8) Uani 1 1 d . . .
H50A H 0.2828 -0.0395 0.0235 0.075 Uiso 1 1 calc R . .
H50B H 0.3411 0.0400 0.1123 0.075 Uiso 1 1 calc R . .
H50C H 0.2178 0.0210 0.0605 0.075 Uiso 1 1 calc R . .
C51 C 0.2505(3) 0.0109(3) 0.3623(3) 0.0696(11) Uani 1 1 d . . .
H51A H 0.2927 -0.0302 0.3559 0.104 Uiso 1 1 calc R . .
H51B H 0.2097 0.0120 0.3047 0.104 Uiso 1 1 calc R . .
H51C H 0.1956 -0.0199 0.3999 0.104 Uiso 1 1 calc R . .
C52 C 0.2674(3) 0.1777(3) 0.4116(2) 0.0641(10) Uani 1 1 d . . .
H52A H 0.3206 0.2485 0.4382 0.096 Uiso 1 1 calc R . .
H52B H 0.2124 0.1467 0.4490 0.096 Uiso 1 1 calc R . .
H52C H 0.2266 0.1787 0.3539 0.096 Uiso 1 1 calc R . .
C53 C 0.3933(3) 0.1130(3) 0.4880(2) 0.0551(9) Uani 1 1 d . . .
H53A H 0.3425 0.0997 0.5306 0.066 Uiso 1 1 calc R . .
H53B H 0.4139 0.0548 0.4824 0.066 Uiso 1 1 calc R . .
C54 C 0.4967(3) 0.2080(3) 0.52131(19) 0.0546(8) Uani 1 1 d . . .
H54A H 0.5359 0.2005 0.5780 0.065 Uiso 1 1 calc R . .
H54B H 0.4760 0.2655 0.5316 0.065 Uiso 1 1 calc R . .
C55 C 0.6422(3) 0.1733(3) 0.4700(2) 0.0561(9) Uani 1 1 d . . .
H55A H 0.5903 0.0994 0.4578 0.084 Uiso 1 1 calc R . .
H55B H 0.6858 0.1901 0.5302 0.084 Uiso 1 1 calc R . .
H55C H 0.6948 0.1905 0.4293 0.084 Uiso 1 1 calc R . .
C56 C 0.6548(3) 0.3433(2) 0.4775(2) 0.0708(11) Uani 1 1 d . . .
H56A H 0.6115 0.3841 0.4704 0.065(11) Uiso 1 1 calc R . .
H56B H 0.7073 0.3599 0.4369 0.111(17) Uiso 1 1 calc R . .
H56C H 0.6983 0.3595 0.5377 0.066(10) Uiso 1 1 calc R . .

loop_
_atom_site_aniso_label
_atom_site_aniso_U_11
_atom_site_aniso_U_22
_atom_site_aniso_U_33
_atom_site_aniso_U_23
_atom_site_aniso_U_13
_atom_site_aniso_U_12
Fe1 0.0423(2) 0.0281(2) 0.0287(2) 0.01083(15) 0.01228(16) 0.02078(17)
O1 0.1083(19) 0.0436(12) 0.0537(13) 0.0226(10) 0.0370(13) 0.0523(13)
O2 0.0983(18) 0.0524(13) 0.0392(12) 0.0235(10) 0.0270(11) 0.0507(13)
O3 0.0543(12) 0.0327(10) 0.0379(10) 0.0093(8) 0.0176(9) 0.0261(9)
O4 0.0719(14) 0.0476(12) 0.0344(11) 0.0166(9) 0.0204(10) 0.0360(11)
N1 0.0407(13) 0.0390(13) 0.0403(13) 0.0085(10) 0.0143(11) 0.0225(11)
N2 0.0424(14) 0.0333(12) 0.0341(12) 0.0118(10) 0.0063(10) 0.0167(11)
C1 0.0268(14) 0.0248(13) 0.0360(15) 0.0083(11) 0.0054(11) 0.0093(11)
C2 0.0384(15) 0.0256(13) 0.0294(13) 0.0079(10) 0.0100(11) 0.0164(12)
C3 0.0379(15) 0.0245(13) 0.0326(14) 0.0052(11) 0.0098(12) 0.0131(12)
C4 0.0459(17) 0.0246(14) 0.0465(17) 0.0099(12) 0.0121(14) 0.0128(13)
C5 0.063(2) 0.0361(17) 0.0540(19) 0.0228(14) 0.0179(16) 0.0283(16)
C6 0.0472(18) 0.0405(16) 0.0460(17) 0.0163(13) 0.0108(14) 0.0285(15)
C7 0.0385(15) 0.0318(14) 0.0313(14) 0.0098(11) 0.0100(12) 0.0205(12)
C8 0.0343(15) 0.0188(12) 0.0364(14) 0.0074(11) 0.0073(12) 0.0066(11)
C9 0.0438(17) 0.0230(13) 0.0376(15) 0.0061(11) 0.0077(13) 0.0073(12)
C10 0.0435(18) 0.0322(15) 0.0371(16) 0.0063(12) -0.0011(13) 0.0051(14)
C11 0.0347(16) 0.0381(16) 0.0503(18) 0.0160(14) 0.0046(14) 0.0083(13)
C12 0.0377(17) 0.0356(16) 0.0510(18) 0.0128(13) 0.0146(14) 0.0139(13)
C13 0.0393(16) 0.0279(14) 0.0368(15) 0.0061(11) 0.0078(12) 0.0120(12)
C14 0.069(2) 0.0422(18) 0.0418(17) 0.0009(14) 0.0136(15) 0.0259(17)
C15 0.0384(19) 0.065(2) 0.073(2) 0.0210(18) -0.0002(16) 0.0162(17)
C16 0.059(2) 0.055(2) 0.0393(17) 0.0003(14) 0.0081(15) 0.0293(17)
C17 0.0332(15) 0.0334(14) 0.0346(14) 0.0142(11) 0.0083(11) 0.0214(12)
C18 0.0385(16) 0.0419(16) 0.0364(15) 0.0102(12) 0.0107(12) 0.0256(14)
C19 0.0349(16) 0.0415(16) 0.0418(16) -0.0002(13) 0.0063(13) 0.0203(14)
C20 0.0291(15) 0.0426(16) 0.0475(17) 0.0059(13) 0.0052(13) 0.0186(13)
C21 0.0333(15) 0.0497(17) 0.0373(15) 0.0124(13) 0.0131(12) 0.0227(14)
C22 0.0363(16) 0.0413(16) 0.0327(14) 0.0093(12) 0.0066(12) 0.0249(13)
C23 0.054(2) 0.0523(19) 0.0468(18) 0.0046(15) 0.0203(15) 0.0223(16)
C24 0.0394(18) 0.058(2) 0.073(2) 0.0003(17) 0.0163(16) 0.0153(16)
C25 0.0499(18) 0.0458(17) 0.0415(16) 0.0055(13) 0.0140(14) 0.0230(15)
C26 0.0275(14) 0.0300(14) 0.0365(15) 0.0061(11) 0.0104(11) 0.0145(12)
C27 0.0315(14) 0.0194(12) 0.0294(13) 0.0106(10) 0.0113(11) 0.0129(11)
C28 0.0321(14) 0.0207(12) 0.0321(13) 0.0091(10) 0.0107(11) 0.0117(11)
C29 0.0333(15) 0.0290(14) 0.0338(14) 0.0081(11) 0.0129(12) 0.0145(12)
C30 0.0457(17) 0.0292(14) 0.0301(14) 0.0037(11) 0.0111(12) 0.0175(13)
C31 0.0326(15) 0.0275(14) 0.0344(14) 0.0057(11) 0.0030(11) 0.0122(12)
C32 0.0305(14) 0.0258(13) 0.0338(14) 0.0128(11) 0.0097(11) 0.0130(11)
C33 0.0259(13) 0.0271(13) 0.0328(14) 0.0037(11) 0.0130(11) 0.0097(11)
C34 0.0310(15) 0.0292(14) 0.0419(15) 0.0046(12) 0.0159(12) 0.0104(12)
C35 0.0372(16) 0.0315(15) 0.0529(18) 0.0004(13) 0.0168(14) 0.0067(13)
C36 0.0301(15) 0.0453(18) 0.0411(17) -0.0080(14) 0.0102(13) 0.0041(14)
C37 0.0337(15) 0.0499(18) 0.0347(15) 0.0058(13) 0.0058(12) 0.0175(14)
C38 0.0313(14) 0.0358(15) 0.0317(14) 0.0076(11) 0.0124(11) 0.0157(12)
C39 0.0443(18) 0.0311(15) 0.0589(19) 0.0136(14) 0.0150(15) 0.0130(14)
C40 0.048(2) 0.067(2) 0.057(2) -0.0120(18) 0.0002(16) 0.0057(18)
C41 0.0505(18) 0.0363(16) 0.0430(16) 0.0107(13) 0.0071(14) 0.0223(14)
C42 0.0278(14) 0.0305(14) 0.0387(15) 0.0084(11) 0.0059(11) 0.0122(12)
C43 0.0361(16) 0.0387(16) 0.0618(19) 0.0224(14) 0.0195(14) 0.0169(13)
C44 0.0437(19) 0.0511(19) 0.088(3) 0.0398(18) 0.0325(17) 0.0214(16)
C45 0.0322(17) 0.053(2) 0.084(2) 0.0226(18) 0.0214(16) 0.0182(15)
C46 0.0343(16) 0.0481(18) 0.064(2) 0.0179(15) 0.0085(14) 0.0230(15)
C47 0.0317(15) 0.0388(16) 0.0403(15) 0.0134(12) 0.0074(12) 0.0148(13)
C48 0.055(2) 0.051(2) 0.086(2) 0.0420(18) 0.0302(18) 0.0304(17)
C49 0.044(2) 0.088(3) 0.147(4) 0.050(3) 0.045(2) 0.033(2)
C50 0.054(2) 0.055(2) 0.0583(19) 0.0315(16) 0.0188(16) 0.0346(17)
C51 0.059(2) 0.055(2) 0.085(3) 0.0006(19) 0.038(2) 0.0088(18)
C52 0.069(2) 0.079(3) 0.078(2) 0.029(2) 0.037(2) 0.054(2)
C53 0.054(2) 0.074(2) 0.0475(18) 0.0320(17) 0.0222(16) 0.0297(19)
C54 0.060(2) 0.072(2) 0.0348(16) 0.0126(15) 0.0097(15) 0.0316(19)
C55 0.054(2) 0.068(2) 0.0528(19) 0.0085(17) 0.0006(16) 0.0368(18)
C56 0.084(3) 0.041(2) 0.062(2) 0.0133(17) -0.010(2) 0.011(2)

loop_
_atom_type_symbol
_atom_type_description
_atom_type_scat_dispersion_real
_atom_type_scat_dispersion_imag
_atom_type_scat_source
C C 0.0033 0.0016 'International Tables Vol C Tables 4.2.6.8 and 6.1.1.4'
H H 0.0000 0.0000 'International Tables Vol C Tables 4.2.6.8 and 6.1.1.4'
N N 0.0061 0.0033 'International Tables Vol C Tables 4.2.6.8 and 6.1.1.4'
O O 0.0106 0.0060 'International Tables Vol C Tables 4.2.6.8 and 6.1.1.4'
Fe Fe 0.3463 0.8444 'International Tables Vol C Tables 4.2.6.8 and 6.1.1.4'

loop_
_geom_angle_atom_site_label_1
_geom_angle_atom_site_label_2
_geom_angle_atom_site_label_3
_geom_angle
_geom_angle_site_symmetry_1
_geom_angle_site_symmetry_3
_geom_angle_publ_flag
O3 Fe1 O2 152.74(8) . . ?
O3 Fe1 O1 93.13(7) . . ?
O2 Fe1 O1 59.82(7) . . ?
O3 Fe1 N2 108.92(8) . . ?
O2 Fe1 N2 92.71(8) . . ?
O1 Fe1 N2 129.72(9) . . ?
O3 Fe1 N1 101.79(8) . . ?
O2 Fe1 N1 97.15(8) . . ?
O1 Fe1 N1 137.31(9) . . ?
N2 Fe1 N1 82.65(8) . . ?
O3 Fe1 C1 122.68(8) . . ?
O2 Fe1 C1 30.19(8) . . ?
O1 Fe1 C1 29.62(7) . . ?
N2 Fe1 C1 113.61(8) . . ?
N1 Fe1 C1 119.83(8) . . ?
O3 Fe1 O4 33.32(6) . . ?
O2 Fe1 O4 173.90(6) . . ?
O1 Fe1 O4 126.28(6) . . ?
N2 Fe1 O4 82.90(7) . . ?
N1 Fe1 O4 78.14(7) . . ?
C1 Fe1 O4 155.90(7) . . ?
C1 O1 Fe1 89.61(16) . . ?
C1 O2 Fe1 91.14(16) . . ?
C26 O3 Fe1 144.82(17) . . ?
C26 O4 Fe1 55.94(14) . . ?
C52 N1 C51 109.1(3) . . ?
C52 N1 C53 111.3(2) . . ?
C51 N1 C53 108.4(3) . . ?
C52 N1 Fe1 111.67(18) . . ?
C51 N1 Fe1 112.42(18) . . ?
C53 N1 Fe1 103.76(17) . . ?
C56 N2 C55 108.6(3) . . ?
C56 N2 C54 109.3(3) . . ?
C55 N2 C54 109.6(2) . . ?
C56 N2 Fe1 112.96(18) . . ?
C55 N2 Fe1 110.87(18) . . ?
C54 N2 Fe1 105.47(17) . . ?
O1 C1 O2 119.4(2) . . ?
O1 C1 C2 121.3(2) . . ?
O2 C1 C2 119.2(2) . . ?
O1 C1 Fe1 60.77(13) . . ?
O2 C1 Fe1 58.67(13) . . ?
C2 C1 Fe1 177.69(19) . . ?
C7 C2 C3 120.9(2) . . ?
C7 C2 C1 119.2(2) . . ?
C3 C2 C1 119.9(2) . . ?
C4 C3 C2 118.5(2) . . ?
C4 C3 C8 120.7(2) . . ?
C2 C3 C8 120.8(2) . . ?
C5 C4 C3 121.4(3) . . ?
C4 C5 C6 119.6(3) . . ?
C5 C6 C7 121.0(3) . . ?
C6 C7 C2 118.5(2) . . ?
C6 C7 C17 120.9(2) . . ?
C2 C7 C17 120.6(2) . . ?
C13 C8 C9 120.2(2) . . ?
C13 C8 C3 119.5(2) . . ?
C9 C8 C3 120.2(2) . . ?
C10 C9 C8 118.5(3) . . ?
C10 C9 C14 120.8(3) . . ?
C8 C9 C14 120.7(3) . . ?
C11 C10 C9 122.5(3) . . ?
C10 C11 C12 118.1(3) . . ?
C10 C11 C15 121.5(3) . . ?
C12 C11 C15 120.5(3) . . ?
C11 C12 C13 121.8(3) . . ?
C12 C13 C8 118.9(2) . . ?
C12 C13 C16 120.0(3) . . ?
C8 C13 C16 121.0(2) . . ?
C18 C17 C22 120.0(2) . . ?
C18 C17 C7 119.7(2) . . ?
C22 C17 C7 120.3(2) . . ?
C19 C18 C17 119.2(2) . . ?
C19 C18 C23 120.4(2) . . ?
C17 C18 C23 120.4(3) . . ?
C20 C19 C18 121.6(3) . . ?
C21 C20 C19 118.5(3) . . ?
C21 C20 C24 120.8(3) . . ?
C19 C20 C24 120.7(3) . . ?
C20 C21 C22 122.1(3) . . ?
C21 C22 C17 118.6(2) . . ?
C21 C22 C25 120.5(2) . . ?
C17 C22 C25 120.9(2) . . ?
O4 C26 O3 125.9(2) . . ?
O4 C26 C27 121.0(2) . . ?
O3 C26 C27 113.1(2) . . ?
C32 C27 C28 120.4(2) . . ?
C32 C27 C26 119.8(2) . . ?
C28 C27 C26 119.7(2) . . ?
C29 C28 C27 119.3(2) . . ?
C29 C28 C33 121.4(2) . . ?
C27 C28 C33 119.3(2) . . ?
C30 C29 C28 120.5(2) . . ?
C29 C30 C31 119.7(2) . . ?
C30 C31 C32 121.0(2) . . ?
C31 C32 C27 119.1(2) . . ?
C31 C32 C42 121.0(2) . . ?
C27 C32 C42 119.9(2) . . ?
C38 C33 C34 120.0(2) . . ?
C38 C33 C28 119.3(2) . . ?
C34 C33 C28 120.7(2) . . ?
C35 C34 C33 118.6(3) . . ?
C35 C34 C39 120.0(2) . . ?
C33 C34 C39 121.4(2) . . ?
C36 C35 C34 122.4(3) . . ?
C35 C36 C37 118.6(3) . . ?
C35 C36 C40 120.9(3) . . ?
C37 C36 C40 120.5(3) . . ?
C38 C37 C36 121.1(3) . . ?
C37 C38 C33 119.3(2) . . ?
C37 C38 C41 120.1(2) . . ?
C33 C38 C41 120.5(2) . . ?
C47 C42 C43 119.9(2) . . ?
C47 C42 C32 120.1(2) . . ?
C43 C42 C32 120.0(2) . . ?
C44 C43 C42 119.0(3) . . ?
C44 C43 C48 120.5(3) . . ?
C42 C43 C48 120.4(2) . . ?
C45 C44 C43 122.1(3) . . ?
C44 C45 C46 118.0(3) . . ?
C44 C45 C49 121.1(3) . . ?
C46 C45 C49 120.9(3) . . ?
C45 C46 C47 121.9(3) . . ?
C46 C47 C42 119.0(2) . . ?
C46 C47 C50 120.3(3) . . ?
C42 C47 C50 120.7(2) . . ?
C54 C53 N1 112.8(3) . . ?
C53 C54 N2 111.4(3) . . ?

loop_
_geom_bond_atom_site_label_1
_geom_bond_atom_site_label_2
_geom_bond_distance
_geom_bond_site_symmetry_2
_geom_bond_publ_flag
Fe1 O3 1.9240(17) . ?
Fe1 O2 2.1259(19) . ?
Fe1 O1 2.172(2) . ?
Fe1 N2 2.189(2) . ?
Fe1 N1 2.193(2) . ?
Fe1 C1 2.488(2) . ?
Fe1 O4 3.5736(19) . ?
O1 C1 1.230(3) . ?
O2 C1 1.252(3) . ?
O3 C26 1.280(3) . ?
O4 C26 1.226(3) . ?
N1 C52 1.464(4) . ?
N1 C51 1.471(4) . ?
N1 C53 1.477(4) . ?
N2 C56 1.466(4) . ?
N2 C55 1.470(4) . ?
N2 C54 1.487(4) . ?
C1 C2 1.502(3) . ?
C2 C7 1.398(4) . ?
C2 C3 1.402(3) . ?
C3 C4 1.384(4) . ?
C3 C8 1.496(4) . ?
C4 C5 1.375(4) . ?
C5 C6 1.384(4) . ?
C6 C7 1.390(3) . ?
C7 C17 1.491(4) . ?
C8 C13 1.398(4) . ?
C8 C9 1.402(4) . ?
C9 C10 1.387(4) . ?
C9 C14 1.513(4) . ?
C10 C11 1.377(4) . ?
C11 C12 1.387(4) . ?
C11 C15 1.514(4) . ?
C12 C13 1.390(4) . ?
C13 C16 1.509(4) . ?
C17 C18 1.399(4) . ?
C17 C22 1.404(4) . ?
C18 C19 1.387(4) . ?
C18 C23 1.510(4) . ?
C19 C20 1.384(4) . ?
C20 C21 1.380(4) . ?
C20 C24 1.515(4) . ?
C21 C22 1.389(4) . ?
C22 C25 1.509(4) . ?
C26 C27 1.508(3) . ?
C27 C32 1.392(3) . ?
C27 C28 1.395(3) . ?
C28 C29 1.388(3) . ?
C28 C33 1.497(3) . ?
C29 C30 1.381(4) . ?
C30 C31 1.384(4) . ?
C31 C32 1.386(4) . ?
C32 C42 1.502(4) . ?
C33 C38 1.403(4) . ?
C33 C34 1.403(3) . ?
C34 C35 1.387(4) . ?
C34 C39 1.506(4) . ?
C35 C36 1.377(4) . ?
C36 C37 1.392(4) . ?
C36 C40 1.511(4) . ?
C37 C38 1.391(4) . ?
C38 C41 1.507(4) . ?
C42 C47 1.398(4) . ?
C42 C43 1.401(4) . ?
C43 C44 1.387(4) . ?
C43 C48 1.514(4) . ?
C44 C45 1.382(4) . ?
C45 C46 1.387(4) . ?
C45 C49 1.520(4) . ?
C46 C47 1.389(4) . ?
C47 C50 1.508(4) . ?
C53 C54 1.457(4) . ?

loop_
_geom_torsion_atom_site_label_1
_geom_torsion_atom_site_label_2
_geom_torsion_atom_site_label_3
_geom_torsion_atom_site_label_4
_geom_torsion
_geom_torsion_site_symmetry_1
_geom_torsion_site_symmetry_2
_geom_torsion_site_symmetry_3
_geom_torsion_site_symmetry_4
_geom_torsion_publ_flag
O3 Fe1 O1 C1 176.19(17) . . . . ?
O2 Fe1 O1 C1 -0.26(16) . . . . ?
N2 Fe1 O1 C1 -65.9(2) . . . . ?
N1 Fe1 O1 C1 65.0(2) . . . . ?
O4 Fe1 O1 C1 179.84(14) . . . . ?
O3 Fe1 O2 C1 -7.5(3) . . . . ?
O1 Fe1 O2 C1 0.26(16) . . . . ?
N2 Fe1 O2 C1 135.70(17) . . . . ?
N1 Fe1 O2 C1 -141.37(17) . . . . ?
O4 Fe1 O2 C1 179(49) . . . . ?
O2 Fe1 O3 C26 179.6(3) . . . . ?
O1 Fe1 O3 C26 172.9(3) . . . . ?
N2 Fe1 O3 C26 38.8(3) . . . . ?
N1 Fe1 O3 C26 -47.4(3) . . . . ?
C1 Fe1 O3 C26 175.1(3) . . . . ?
O4 Fe1 O3 C26 -1.8(2) . . . . ?
O3 Fe1 O4 C26 1.29(18) . . . . ?
O2 Fe1 O4 C26 175.5(7) . . . . ?
O1 Fe1 O4 C26 -5.4(2) . . . . ?
N2 Fe1 O4 C26 -140.39(18) . . . . ?
N1 Fe1 O4 C26 135.67(18) . . . . ?
C1 Fe1 O4 C26 -5.2(3) . . . . ?
O3 Fe1 N1 C52 -148.4(2) . . . . ?
O2 Fe1 N1 C52 11.9(2) . . . . ?
O1 Fe1 N1 C52 -40.4(3) . . . . ?
N2 Fe1 N1 C52 103.7(2) . . . . ?
C1 Fe1 N1 C52 -9.3(2) . . . . ?
O4 Fe1 N1 C52 -172.0(2) . . . . ?
O3 Fe1 N1 C51 -25.3(2) . . . . ?
O2 Fe1 N1 C51 135.0(2) . . . . ?
O1 Fe1 N1 C51 82.7(2) . . . . ?
N2 Fe1 N1 C51 -133.2(2) . . . . ?
C1 Fe1 N1 C51 113.8(2) . . . . ?
O4 Fe1 N1 C51 -49.0(2) . . . . ?
O3 Fe1 N1 C53 91.64(19) . . . . ?
O2 Fe1 N1 C53 -108.08(19) . . . . ?
O1 Fe1 N1 C53 -160.39(18) . . . . ?
N2 Fe1 N1 C53 -16.25(18) . . . . ?
C1 Fe1 N1 C53 -129.29(18) . . . . ?
O4 Fe1 N1 C53 67.99(18) . . . . ?
O3 Fe1 N2 C56 130.1(2) . . . . ?
O2 Fe1 N2 C56 -33.1(2) . . . . ?
O1 Fe1 N2 C56 19.0(3) . . . . ?
N1 Fe1 N2 C56 -129.9(2) . . . . ?
C1 Fe1 N2 C56 -10.5(3) . . . . ?
O4 Fe1 N2 C56 151.2(2) . . . . ?
O3 Fe1 N2 C55 7.9(2) . . . . ?
O2 Fe1 N2 C55 -155.2(2) . . . . ?
O1 Fe1 N2 C55 -103.2(2) . . . . ?
N1 Fe1 N2 C55 107.9(2) . . . . ?
C1 Fe1 N2 C55 -132.68(19) . . . . ?
O4 Fe1 N2 C55 29.02(19) . . . . ?
O3 Fe1 N2 C54 -110.60(18) . . . . ?
O2 Fe1 N2 C54 86.26(19) . . . . ?
O1 Fe1 N2 C54 138.31(18) . . . . ?
N1 Fe1 N2 C54 -10.60(18) . . . . ?
C1 Fe1 N2 C54 108.80(19) . . . . ?
O4 Fe1 N2 C54 -89.49(18) . . . . ?
Fe1 O1 C1 O2 0.4(3) . . . . ?
Fe1 O1 C1 C2 -178.9(2) . . . . ?
Fe1 O2 C1 O1 -0.5(3) . . . . ?
Fe1 O2 C1 C2 178.9(2) . . . . ?
O3 Fe1 C1 O1 -4.5(2) . . . . ?
O2 Fe1 C1 O1 179.5(3) . . . . ?
N2 Fe1 C1 O1 129.97(18) . . . . ?
N1 Fe1 C1 O1 -134.89(17) . . . . ?
O4 Fe1 C1 O1 -0.3(3) . . . . ?
O3 Fe1 C1 O2 175.93(16) . . . . ?
O1 Fe1 C1 O2 -179.5(3) . . . . ?
N2 Fe1 C1 O2 -49.58(19) . . . . ?
N1 Fe1 C1 O2 45.56(19) . . . . ?
O4 Fe1 C1 O2 -179.86(16) . . . . ?
O3 Fe1 C1 C2 151(5) . . . . ?
O2 Fe1 C1 C2 -25(5) . . . . ?
O1 Fe1 C1 C2 156(5) . . . . ?
N2 Fe1 C1 C2 -74(5) . . . . ?
N1 Fe1 C1 C2 21(5) . . . . ?
O4 Fe1 C1 C2 156(5) . . . . ?
O1 C1 C2 C7 93.9(3) . . . . ?
O2 C1 C2 C7 -85.5(3) . . . . ?
Fe1 C1 C2 C7 -61(5) . . . . ?
O1 C1 C2 C3 -85.6(3) . . . . ?
O2 C1 C2 C3 95.1(3) . . . . ?
Fe1 C1 C2 C3 119(5) . . . . ?
C7 C2 C3 C4 0.8(4) . . . . ?
C1 C2 C3 C4 -179.8(2) . . . . ?
C7 C2 C3 C8 -178.4(2) . . . . ?
C1 C2 C3 C8 1.0(4) . . . . ?
C2 C3 C4 C5 -0.5(4) . . . . ?
C8 C3 C4 C5 178.7(3) . . . . ?
C3 C4 C5 C6 0.1(4) . . . . ?
C4 C5 C6 C7 0.1(4) . . . . ?
C5 C6 C7 C2 0.2(4) . . . . ?
C5 C6 C7 C17 -177.5(3) . . . . ?
C3 C2 C7 C6 -0.6(4) . . . . ?
C1 C2 C7 C6 180.0(2) . . . . ?
C3 C2 C7 C17 177.1(2) . . . . ?
C1 C2 C7 C17 -2.3(4) . . . . ?
C4 C3 C8 C13 -88.0(3) . . . . ?
C2 C3 C8 C13 91.2(3) . . . . ?
C4 C3 C8 C9 90.7(3) . . . . ?
C2 C3 C8 C9 -90.1(3) . . . . ?
C13 C8 C9 C10 -0.8(4) . . . . ?
C3 C8 C9 C10 -179.5(2) . . . . ?
C13 C8 C9 C14 180.0(2) . . . . ?
C3 C8 C9 C14 1.3(4) . . . . ?
C8 C9 C10 C11 0.5(4) . . . . ?
C14 C9 C10 C11 179.7(3) . . . . ?
C9 C10 C11 C12 0.1(4) . . . . ?
C9 C10 C11 C15 179.9(3) . . . . ?
C10 C11 C12 C13 -0.5(4) . . . . ?
C15 C11 C12 C13 179.8(3) . . . . ?
C11 C12 C13 C8 0.2(4) . . . . ?
C11 C12 C13 C16 -179.4(3) . . . . ?
C9 C8 C13 C12 0.5(4) . . . . ?
C3 C8 C13 C12 179.2(2) . . . . ?
C9 C8 C13 C16 -180.0(2) . . . . ?
C3 C8 C13 C16 -1.3(4) . . . . ?
C6 C7 C17 C18 87.4(3) . . . . ?
C2 C7 C17 C18 -90.2(3) . . . . ?
C6 C7 C17 C22 -92.6(3) . . . . ?
C2 C7 C17 C22 89.7(3) . . . . ?
C22 C17 C18 C19 0.0(4) . . . . ?
C7 C17 C18 C19 180.0(2) . . . . ?
C22 C17 C18 C23 -179.3(2) . . . . ?
C7 C17 C18 C23 0.7(4) . . . . ?
C17 C18 C19 C20 -0.1(4) . . . . ?
C23 C18 C19 C20 179.2(3) . . . . ?
C18 C19 C20 C21 0.0(4) . . . . ?
C18 C19 C20 C24 179.6(3) . . . . ?
C19 C20 C21 C22 0.2(4) . . . . ?
C24 C20 C21 C22 -179.4(3) . . . . ?
C20 C21 C22 C17 -0.3(4) . . . . ?
C20 C21 C22 C25 179.4(3) . . . . ?
C18 C17 C22 C21 0.2(4) . . . . ?
C7 C17 C22 C21 -179.8(2) . . . . ?
C18 C17 C22 C25 -179.5(2) . . . . ?
C7 C17 C22 C25 0.5(4) . . . . ?
Fe1 O4 C26 O3 -1.31(19) . . . . ?
Fe1 O4 C26 C27 -179.6(3) . . . . ?
Fe1 O3 C26 O4 3.5(5) . . . . ?
Fe1 O3 C26 C27 -178.1(2) . . . . ?
O4 C26 C27 C32 91.0(3) . . . . ?
O3 C26 C27 C32 -87.5(3) . . . . ?
O4 C26 C27 C28 -91.1(3) . . . . ?
O3 C26 C27 C28 90.3(3) . . . . ?
C32 C27 C28 C29 1.3(3) . . . . ?
C26 C27 C28 C29 -176.5(2) . . . . ?
C32 C27 C28 C33 -177.8(2) . . . . ?
C26 C27 C28 C33 4.4(3) . . . . ?
C27 C28 C29 C30 0.3(4) . . . . ?
C33 C28 C29 C30 179.4(2) . . . . ?
C28 C29 C30 C31 -1.5(4) . . . . ?
C29 C30 C31 C32 1.1(4) . . . . ?
C30 C31 C32 C27 0.5(4) . . . . ?
C30 C31 C32 C42 178.7(2) . . . . ?
C28 C27 C32 C31 -1.7(3) . . . . ?
C26 C27 C32 C31 176.1(2) . . . . ?
C28 C27 C32 C42 -180.0(2) . . . . ?
C26 C27 C32 C42 -2.2(3) . . . . ?
C29 C28 C33 C38 -84.7(3) . . . . ?
C27 C28 C33 C38 94.4(3) . . . . ?
C29 C28 C33 C34 96.4(3) . . . . ?
C27 C28 C33 C34 -84.5(3) . . . . ?
C38 C33 C34 C35 -3.3(4) . . . . ?
C28 C33 C34 C35 175.5(2) . . . . ?
C38 C33 C34 C39 175.6(2) . . . . ?
C28 C33 C34 C39 -5.6(4) . . . . ?
C33 C34 C35 C36 0.8(4) . . . . ?
C39 C34 C35 C36 -178.1(3) . . . . ?
C34 C35 C36 C37 1.8(4) . . . . ?
C34 C35 C36 C40 -177.4(3) . . . . ?
C35 C36 C37 C38 -2.1(4) . . . . ?
C40 C36 C37 C38 177.2(3) . . . . ?
C36 C37 C38 C33 -0.4(4) . . . . ?
C36 C37 C38 C41 179.6(2) . . . . ?
C34 C33 C38 C37 3.1(4) . . . . ?
C28 C33 C38 C37 -175.7(2) . . . . ?
C34 C33 C38 C41 -176.8(2) . . . . ?
C28 C33 C38 C41 4.3(4) . . . . ?
C31 C32 C42 C47 -83.9(3) . . . . ?
C27 C32 C42 C47 94.3(3) . . . . ?
C31 C32 C42 C43 95.4(3) . . . . ?
C27 C32 C42 C43 -86.3(3) . . . . ?
C47 C42 C43 C44 -0.1(4) . . . . ?
C32 C42 C43 C44 -179.5(3) . . . . ?
C47 C42 C43 C48 179.4(3) . . . . ?
C32 C42 C43 C48 0.1(4) . . . . ?
C42 C43 C44 C45 1.1(5) . . . . ?
C48 C43 C44 C45 -178.4(3) . . . . ?
C43 C44 C45 C46 -1.0(5) . . . . ?
C43 C44 C45 C49 179.6(4) . . . . ?
C44 C45 C46 C47 -0.1(5) . . . . ?
C49 C45 C46 C47 179.3(3) . . . . ?
C45 C46 C47 C42 1.0(5) . . . . ?
C45 C46 C47 C50 -178.1(3) . . . . ?
C43 C42 C47 C46 -0.9(4) . . . . ?
C32 C42 C47 C46 178.4(3) . . . . ?
C43 C42 C47 C50 178.2(3) . . . . ?
C32 C42 C47 C50 -2.5(4) . . . . ?
C52 N1 C53 C54 -77.0(3) . . . . ?
C51 N1 C53 C54 163.0(3) . . . . ?
Fe1 N1 C53 C54 43.3(3) . . . . ?
N1 C53 C54 N2 -57.7(4) . . . . ?
C56 N2 C54 C53 159.2(3) . . . . ?
C55 N2 C54 C53 -81.9(3) . . . . ?
Fe1 N2 C54 C53 37.5(3) . . . . ?
